data_1554670
loop_
_publ_author_name
'Zhao, Na'
'Gao, Wangwang'
'Zhang, Min'
'Yang, Junfang'
'Zheng, Xiaoyan'
'Li, Yue'
'Cui, Rongrong'
'Yin, Wei'
'Li, Nan'

_publ_section_title
;
 Regulation of circular dichroism behavior and construction of tunable
 solid-state circularly polarized luminescence based on BINOL derivatives
;
_journal_issue 8
_journal_name_full 'Materials Chemistry Frontiers'
_journal_page_first 1613
_journal_paper_doi 10.1039/C9QM00292H
_journal_volume 3
_journal_year 2019
_chemical_formula_sum 'C11.67 H8.67 N1.33 O0.67'
_chemical_formula_weight 178.20
_space_group_crystal_system monoclinic
_space_group_IT_number 14
_space_group_name_Hall '-P 2ybc'
_space_group_name_H-M_alt 'P 1 21/c 1'
_atom_sites_solution_hydrogens geom
_audit_creation_method SHELXL-2016/6
_audit_update_record
;
2018-07-14 deposited with the CCDC.	2019-06-04 downloaded from the CCDC.
;
_cell_angle_alpha 90
_cell_angle_beta 94.951(3)
_cell_angle_gamma 90
_cell_formula_units_Z 12
_cell_length_a 8.5584(3)
_cell_length_b 18.7684(5)
_cell_length_c 17.4034(4)
_cell_measurement_reflns_used 9265
_cell_measurement_temperature 293(2)
_cell_measurement_theta_max 71.7920
_cell_measurement_theta_min 4.6990
_cell_volume 2785.03(14)
_computing_structure_refinement 'SHELXL-2016/6 (Sheldrick, 2016)'
_diffrn_ambient_temperature 293(2)
_diffrn_measured_fraction_theta_full 1.000
_diffrn_measured_fraction_theta_max 0.987
_diffrn_measurement_device_type 'Xcalibur, Eos, Gemini'
_diffrn_radiation_type CuK\a
_diffrn_radiation_wavelength 1.54184
_diffrn_reflns_av_R_equivalents 0.0253
_diffrn_reflns_av_unetI/netI 0.0154
_diffrn_reflns_Laue_measured_fraction_full 1.000
_diffrn_reflns_Laue_measured_fraction_max 0.987
_diffrn_reflns_limit_h_max 10
_diffrn_reflns_limit_h_min -6
_diffrn_reflns_limit_k_max 23
_diffrn_reflns_limit_k_min -23
_diffrn_reflns_limit_l_max 21
_diffrn_reflns_limit_l_min -20
_diffrn_reflns_number 26507
_diffrn_reflns_point_group_measured_fraction_full 1.000
_diffrn_reflns_point_group_measured_fraction_max 0.987
_diffrn_reflns_theta_full 67.684
_diffrn_reflns_theta_max 71.805
_diffrn_reflns_theta_min 5.102
_exptl_absorpt_coefficient_mu 0.641
_exptl_absorpt_correction_type multi-scan
_exptl_absorpt_process_details SADABS
_exptl_crystal_density_diffrn 1.275
_exptl_crystal_description block
_exptl_crystal_F_000 1120
_exptl_crystal_size_max 0.33
_exptl_crystal_size_mid 0.32
_exptl_crystal_size_min 0.30
_exptl_transmission_factor_max 0.825
_exptl_transmission_factor_min 0.809
_refine_diff_density_max 0.300
_refine_diff_density_min -0.175
_refine_diff_density_rms 0.033
_refine_ls_extinction_coef 0.0021(2)
_refine_ls_extinction_expression Fc^*^=kFc[1+0.001xFc^2^\l^3^/sin(2\q)]^-1/4^
_refine_ls_extinction_method 'SHELXL-2016/6 (Sheldrick 2016)'
_refine_ls_goodness_of_fit_ref 1.033
_refine_ls_hydrogen_treatment constr
_refine_ls_matrix_type full
_refine_ls_number_parameters 408
_refine_ls_number_reflns 5391
_refine_ls_number_restraints 0
_refine_ls_restrained_S_all 1.033
_refine_ls_R_factor_all 0.0562
_refine_ls_R_factor_gt 0.0467
_refine_ls_shift/su_max 0.000
_refine_ls_shift/su_mean 0.000
_refine_ls_structure_factor_coef Fsqd
_refine_ls_weighting_details 'w=1/[\s^2^(Fo^2^)+(0.0657P)^2^+0.7156P] where P=(Fo^2^+2Fc^2^)/3'
_refine_ls_weighting_scheme calc
_refine_ls_wR_factor_gt 0.1281
_refine_ls_wR_factor_ref 0.1369
_reflns_Friedel_coverage 0.000
_reflns_number_gt 4417
_reflns_number_total 5391
_reflns_threshold_expression 'I > 2\s(I)'
_cod_data_source_file c9qm00292h2.cif
_cod_data_source_block exp_14987
_cod_original_cell_volume 2785.04(13)
_cod_original_sg_symbol_H-M 'P 21/c'
_cod_database_code 1554670
_shelx_shelxl_version_number 2016/6
_shelx_space_group_comment
;
The symmetry employed for this shelxl refinement is uniquely defined
by the following loop, which should always be used as a source of
symmetry information in preference to the above space-group names.
They are only intended as comments.
;

loop_
_space_group_symop_operation_xyz
'x, y, z'
'-x, y+1/2, -z+1/2'
'-x, -y, -z'
'x, -y-1/2, z-1/2'

loop_
_atom_site_label
_atom_site_type_symbol
_atom_site_fract_x
_atom_site_fract_y
_atom_site_fract_z
_atom_site_U_iso_or_equiv
_atom_site_adp_type
_atom_site_occupancy
_atom_site_site_symmetry_order
_atom_site_calc_flag
_atom_site_refinement_flags_posn
_atom_site_refinement_flags_adp
_atom_site_refinement_flags_occupancy
_atom_site_disorder_assembly
_atom_site_disorder_group
N1 N 0.2002(3) 0.63677(14) 0.28301(16) 0.1254(10) Uani 1 1 d . . . . .
O1 O 0.50658(13) 0.36604(6) 0.34463(7) 0.0553(3) Uani 1 1 d . . . . .
C1 C 0.32649(16) 0.36524(7) 0.44423(8) 0.0384(3) Uani 1 1 d . . . . .
C4 C 0.32211(17) 0.51453(7) 0.43439(8) 0.0436(3) Uani 1 1 d . . . . .
H4 H 0.317103 0.563820 0.429252 0.052 Uiso 1 1 calc R U . . .
N4 N 0.2143(3) -0.01574(11) 0.35104(17) 0.1148(9) Uani 1 1 d . . . . .
C8 C 0.1021(2) 0.41480(10) 0.61134(10) 0.0567(4) Uani 1 1 d . . . . .
H8 H 0.054984 0.392689 0.651236 0.068 Uiso 1 1 calc R U . . .
C7 C 0.1005(2) 0.48946(10) 0.60576(10) 0.0573(4) Uani 1 1 d . . . . .
H7 H 0.051800 0.516525 0.641576 0.069 Uiso 1 1 calc R U . . .
O2 O 0.05819(13) 0.28473(5) 0.40777(7) 0.0517(3) Uani 1 1 d . . . . .
C2 C 0.40874(17) 0.39993(7) 0.39099(8) 0.0402(3) Uani 1 1 d . . . . .
N2 N 0.6690(3) 0.63794(11) 0.21803(12) 0.0945(6) Uani 1 1 d . . . . .
C14 C 0.5782(3) 0.60719(10) 0.24889(11) 0.0656(5) Uani 1 1 d . . . . .
C13 C 0.3169(3) 0.60752(12) 0.28901(13) 0.0774(6) Uani 1 1 d . . . . .
C12 C 0.4644(2) 0.57217(9) 0.29154(10) 0.0538(4) Uani 1 1 d . . . . .
C5 C 0.24515(17) 0.48178(8) 0.49310(8) 0.0418(3) Uani 1 1 d . . . . .
C23 C 0.6044(2) 0.28570(9) 0.50542(10) 0.0551(4) Uani 1 1 d . . . . .
H23 H 0.610659 0.334542 0.497209 0.066 Uiso 1 1 calc R U . . .
C15 C 0.32587(17) 0.28555(7) 0.45128(8) 0.0403(3) Uani 1 1 d . . . . .
C18 C 0.3209(2) 0.13758(8) 0.47172(9) 0.0517(4) Uani 1 1 d . . . . .
H18 H 0.319539 0.088269 0.476885 0.062 Uiso 1 1 calc R U . . .
C9 C 0.17184(18) 0.37441(9) 0.55889(9) 0.0486(4) Uani 1 1 d . . . . .
H9 H 0.170461 0.325040 0.563285 0.058 Uiso 1 1 calc R U . . .
C10 C 0.24616(16) 0.40599(7) 0.49806(8) 0.0392(3) Uani 1 1 d . . . . .
C20 C 0.5943(2) 0.13977(9) 0.52836(11) 0.0624(5) Uani 1 1 d . . . . .
H20 H 0.592075 0.090744 0.535913 0.075 Uiso 1 1 calc R U . . .
C19 C 0.4605(2) 0.17442(8) 0.49261(9) 0.0481(4) Uani 1 1 d . . . . .
C21 C 0.7253(2) 0.17669(11) 0.55174(12) 0.0701(5) Uani 1 1 d . . . . .
H21 H 0.811617 0.153149 0.575957 0.084 Uiso 1 1 calc R U . . .
C22 C 0.7314(2) 0.25045(11) 0.53956(12) 0.0678(5) Uani 1 1 d . . . . .
H22 H 0.822531 0.275490 0.554858 0.081 Uiso 1 1 calc R U . . .
C26 C 0.0129(3) 0.06707(9) 0.40691(11) 0.0673(5) Uani 1 1 d . . . . .
C16 C 0.19000(18) 0.24761(7) 0.43302(8) 0.0419(3) Uani 1 1 d . . . . .
C27 C 0.1291(3) 0.02213(10) 0.37679(14) 0.0805(7) Uani 1 1 d . . . . .
C24 C 0.46378(18) 0.24954(7) 0.48234(8) 0.0434(3) Uani 1 1 d . . . . .
C28 C -0.1423(3) 0.03708(11) 0.40472(14) 0.0880(7) Uani 1 1 d . . . . .
C25 C 0.0383(2) 0.13380(9) 0.43338(10) 0.0578(4) Uani 1 1 d . . . . .
H25 H -0.049659 0.158614 0.446455 0.069 Uiso 1 1 calc R U . . .
C35 C -0.0442(2) 0.25806(10) 0.34324(12) 0.0663(5) Uani 1 1 d . . . . .
H35A H -0.137282 0.237077 0.362002 0.080 Uiso 1 1 calc R U . . .
H35B H 0.009555 0.221437 0.316317 0.080 Uiso 1 1 calc R U . . .
C3 C 0.40427(17) 0.47614(7) 0.38450(8) 0.0410(3) Uani 1 1 d . . . . .
N3 N -0.2647(3) 0.01312(12) 0.40351(17) 0.1210(9) Uani 1 1 d . . . . .
C34 C -0.0903(2) 0.31808(11) 0.28899(13) 0.0731(6) Uani 1 1 d . . . . .
H34A H -0.166130 0.300454 0.248838 0.088 Uiso 1 1 calc R U . . .
H34B H -0.141352 0.354735 0.317112 0.088 Uiso 1 1 calc R U . . .
C6 C 0.17017(19) 0.52207(9) 0.54799(9) 0.0510(4) Uani 1 1 d . . . . .
H6 H 0.168584 0.571511 0.544470 0.061 Uiso 1 1 calc R U . . .
C33 C 0.0431(3) 0.35080(11) 0.25212(12) 0.0750(6) Uani 1 1 d . . . . .
H33A H 0.121204 0.367974 0.291480 0.090 Uiso 1 1 calc R U . A 1
H33B H 0.006090 0.390945 0.220500 0.090 Uiso 1 1 calc R U . A 1
C11 C 0.49854(19) 0.51113(8) 0.32980(9) 0.0471(4) Uani 1 1 d . . . . .
H11 H 0.592131 0.488937 0.320355 0.057 Uiso 1 1 calc R U . . .
C17 C 0.1866(2) 0.17179(8) 0.44399(8) 0.0471(4) Uani 1 1 d . . . . .
C29 C 0.4440(6) 0.3189(4) 0.2882(4) 0.0586(13) Uani 0.635(6) 1 d . . P B 1
H29 H 0.361896 0.290244 0.307764 0.070 Uiso 0.635(6) 1 calc R U P B 1
H6DB H 0.524912 0.287394 0.272081 0.070 Uiso 0.635(6) 1 calc R U P B 1
C30 C 0.3755(6) 0.3664(2) 0.2186(2) 0.0677(13) Uani 0.635(6) 1 d . . P B 1
H30 H 0.324815 0.407947 0.238332 0.081 Uiso 0.635(6) 1 calc R U P B 1
H8DB H 0.460547 0.382655 0.189654 0.081 Uiso 0.635(6) 1 calc R U P B 1
C31 C 0.2567(8) 0.3250(3) 0.1648(3) 0.0808(18) Uani 0.635(6) 1 d . . P B 1
H31 H 0.217805 0.356516 0.123300 0.097 Uiso 0.635(6) 1 calc R U P B 1
H5DB H 0.311381 0.286189 0.141924 0.097 Uiso 0.635(6) 1 calc R U P B 1
C32 C 0.1167(11) 0.2942(3) 0.2016(5) 0.0633(14) Uani 0.635(6) 1 d . . P B 1
H32A H 0.150008 0.253460 0.233163 0.076 Uiso 0.635(6) 1 calc R U P B 1
H32B H 0.038777 0.278076 0.161607 0.076 Uiso 0.635(6) 1 calc R U P B 1
C29' C 0.447(2) 0.3079(11) 0.2928(12) 0.136(7) Uani 0.365(6) 1 d . . P B 2
H29A H 0.505648 0.265423 0.308659 0.164 Uiso 0.365(6) 1 calc R U P B 2
H29B H 0.339148 0.299381 0.303337 0.164 Uiso 0.365(6) 1 calc R U P B 2
C30' C 0.4485(8) 0.3129(4) 0.2144(3) 0.081(2) Uani 0.365(6) 1 d . . P B 2
H30A H 0.445668 0.265634 0.191931 0.097 Uiso 0.365(6) 1 calc R U P B 2
H30B H 0.544252 0.336191 0.201806 0.097 Uiso 0.365(6) 1 calc R U P B 2
C31' C 0.3066(16) 0.3558(10) 0.1814(10) 0.158(10) Uani 0.365(6) 1 d . . P B 2
H31A H 0.311921 0.361518 0.126266 0.190 Uiso 0.365(6) 1 calc R U P B 2
H31B H 0.310089 0.402815 0.204502 0.190 Uiso 0.365(6) 1 calc R U P B 2
C32' C 0.148(2) 0.3193(8) 0.1961(10) 0.094(4) Uani 0.365(6) 1 d . . P B 2
H32A' H 0.086994 0.315783 0.146674 0.113 Uiso 0.365(6) 1 calc R U P B 2
H32B' H 0.172306 0.270998 0.212986 0.113 Uiso 0.365(6) 1 calc R U P B 2

loop_
_atom_site_aniso_label
_atom_site_aniso_U_11
_atom_site_aniso_U_22
_atom_site_aniso_U_33
_atom_site_aniso_U_23
_atom_site_aniso_U_13
_atom_site_aniso_U_12
N1 0.1192(18) 0.135(2) 0.1281(19) 0.0775(17) 0.0442(15) 0.0587(17)
O1 0.0614(7) 0.0449(6) 0.0624(7) -0.0037(5) 0.0217(6) -0.0017(5)
C1 0.0418(7) 0.0318(7) 0.0409(7) 0.0003(5) -0.0009(6) -0.0038(5)
C4 0.0523(8) 0.0298(6) 0.0472(8) 0.0015(6) -0.0036(7) -0.0030(6)
N4 0.1271(19) 0.0545(11) 0.157(2) -0.0286(13) -0.0196(17) 0.0046(12)
C8 0.0559(10) 0.0670(11) 0.0485(9) -0.0008(8) 0.0123(7) -0.0046(8)
C7 0.0559(10) 0.0646(11) 0.0520(9) -0.0135(8) 0.0075(8) 0.0053(8)
O2 0.0526(6) 0.0430(6) 0.0581(6) -0.0085(5) -0.0034(5) -0.0053(5)
C2 0.0422(7) 0.0358(7) 0.0425(7) 0.0009(6) 0.0026(6) -0.0022(6)
N2 0.1278(16) 0.0794(12) 0.0806(12) 0.0191(10) 0.0330(12) -0.0269(12)
C14 0.0912(14) 0.0493(9) 0.0578(10) 0.0123(8) 0.0153(10) -0.0080(9)
C13 0.0909(15) 0.0705(12) 0.0732(13) 0.0351(10) 0.0208(11) 0.0203(12)
C12 0.0655(10) 0.0448(8) 0.0514(9) 0.0096(7) 0.0074(8) -0.0050(7)
C5 0.0426(8) 0.0384(7) 0.0430(7) -0.0024(6) -0.0039(6) -0.0006(6)
C23 0.0566(10) 0.0434(8) 0.0640(10) 0.0001(7) -0.0030(8) -0.0025(7)
C15 0.0519(8) 0.0314(7) 0.0377(7) -0.0001(5) 0.0058(6) -0.0044(6)
C18 0.0793(11) 0.0299(7) 0.0459(8) 0.0010(6) 0.0058(8) -0.0049(7)
C9 0.0541(9) 0.0451(8) 0.0468(8) 0.0023(6) 0.0060(7) -0.0048(7)
C10 0.0394(7) 0.0376(7) 0.0399(7) -0.0005(6) -0.0013(6) -0.0041(6)
C20 0.0793(12) 0.0443(9) 0.0632(10) 0.0062(8) 0.0033(9) 0.0121(9)
C19 0.0667(10) 0.0364(7) 0.0414(8) 0.0005(6) 0.0065(7) 0.0023(7)
C21 0.0682(12) 0.0649(12) 0.0755(12) 0.0075(10) -0.0039(10) 0.0177(10)
C22 0.0566(10) 0.0661(11) 0.0782(13) 0.0004(10) -0.0084(9) 0.0020(9)
C26 0.0915(14) 0.0435(9) 0.0648(11) 0.0045(8) -0.0045(10) -0.0246(9)
C16 0.0534(9) 0.0348(7) 0.0378(7) -0.0018(5) 0.0055(6) -0.0047(6)
C27 0.1050(17) 0.0363(9) 0.0951(15) -0.0075(10) -0.0204(13) -0.0112(11)
C24 0.0544(9) 0.0362(7) 0.0400(7) -0.0010(6) 0.0052(6) -0.0010(6)
C28 0.1160(19) 0.0570(11) 0.0913(16) -0.0051(11) 0.0104(14) -0.0431(13)
C25 0.0749(11) 0.0429(8) 0.0562(9) 0.0009(7) 0.0087(8) -0.0176(8)
C35 0.0655(11) 0.0606(11) 0.0696(11) -0.0059(9) -0.0124(9) -0.0126(9)
C3 0.0435(8) 0.0353(7) 0.0431(7) 0.0046(6) -0.0020(6) -0.0053(6)
N3 0.1274(19) 0.0904(15) 0.148(2) -0.0185(15) 0.0256(16) -0.0624(15)
C34 0.0695(12) 0.0706(12) 0.0756(13) -0.0083(10) -0.0136(10) 0.0128(10)
C6 0.0544(9) 0.0442(8) 0.0536(9) -0.0085(7) -0.0002(7) 0.0041(7)
C33 0.0891(15) 0.0647(11) 0.0693(12) 0.0105(10) -0.0040(11) 0.0205(11)
C11 0.0483(8) 0.0415(8) 0.0515(8) 0.0046(6) 0.0033(7) -0.0063(6)
C17 0.0670(10) 0.0347(7) 0.0402(7) -0.0028(6) 0.0076(7) -0.0110(7)
C29 0.051(2) 0.064(2) 0.065(3) -0.020(2) 0.026(2) -0.0122(17)
C30 0.088(3) 0.061(2) 0.057(2) 0.0083(17) 0.0238(19) -0.006(2)
C31 0.112(5) 0.086(3) 0.0461(19) -0.008(2) 0.016(2) -0.022(3)
C32 0.077(3) 0.055(2) 0.056(2) -0.0088(19) -0.004(2) -0.006(2)
C29' 0.177(13) 0.133(12) 0.099(12) -0.071(10) 0.005(9) 0.005(9)
C30' 0.093(5) 0.096(5) 0.056(3) 0.000(3) 0.023(3) 0.018(4)
C31' 0.110(12) 0.211(19) 0.161(18) 0.134(16) 0.056(10) 0.074(14)
C32' 0.090(9) 0.121(11) 0.069(6) -0.013(8) -0.013(6) 0.011(8)

loop_
_atom_type_symbol
_atom_type_description
_atom_type_scat_dispersion_real
_atom_type_scat_dispersion_imag
_atom_type_scat_source
C C 0.0181 0.0091 'International Tables Vol C Tables 4.2.6.8 and 6.1.1.4'
H H 0.0000 0.0000 'International Tables Vol C Tables 4.2.6.8 and 6.1.1.4'
N N 0.0311 0.0180 'International Tables Vol C Tables 4.2.6.8 and 6.1.1.4'
O O 0.0492 0.0322 'International Tables Vol C Tables 4.2.6.8 and 6.1.1.4'

loop_
_geom_angle_atom_site_label_1
_geom_angle_atom_site_label_2
_geom_angle_atom_site_label_3
_geom_angle
C2 O1 C29 119.5(2)
C2 O1 C29' 120.4(7)
C2 C1 C10 119.42(12)
C2 C1 C15 122.19(13)
C10 C1 C15 118.29(12)
C3 C4 C5 122.02(13)
C9 C8 C7 120.70(16)
C6 C7 C8 119.90(15)
C16 O2 C35 119.97(13)
O1 C2 C1 123.51(13)
O1 C2 C3 115.48(12)
C1 C2 C3 120.88(13)
N2 C14 C12 176.2(2)
N1 C13 C12 176.3(2)
C11 C12 C13 124.51(16)
C11 C12 C14 121.26(17)
C13 C12 C14 114.23(15)
C4 C5 C6 121.73(14)
C4 C5 C10 118.70(13)
C6 C5 C10 119.55(14)
C22 C23 C24 121.27(16)
C16 C15 C24 119.83(13)
C16 C15 C1 120.36(13)
C24 C15 C1 119.66(12)
C17 C18 C19 122.13(14)
C8 C9 C10 121.36(15)
C9 C10 C5 117.63(13)
C9 C10 C1 122.68(13)
C5 C10 C1 119.64(13)
C21 C20 C19 121.09(16)
C18 C19 C20 121.83(14)
C18 C19 C24 118.83(14)
C20 C19 C24 119.19(15)
C20 C21 C22 120.11(17)
C23 C22 C21 120.42(18)
C25 C26 C27 125.09(19)
C25 C26 C28 119.6(2)
C27 C26 C28 115.25(17)
O2 C16 C15 117.90(12)
O2 C16 C17 121.51(13)
C15 C16 C17 120.52(14)
N4 C27 C26 176.1(2)
C23 C24 C19 117.86(14)
C23 C24 C15 122.57(13)
C19 C24 C15 119.56(14)
N3 C28 C26 179.5(3)
C26 C25 C17 127.83(19)
O2 C35 C34 109.63(15)
C4 C3 C2 119.11(13)
C4 C3 C11 121.41(13)
C2 C3 C11 119.24(13)
C33 C34 C35 114.28(17)
C7 C6 C5 120.85(15)
C34 C33 C32' 129.9(5)
C34 C33 C32 109.1(3)
C12 C11 C3 126.81(15)
C18 C17 C16 119.09(14)
C18 C17 C25 120.84(14)
C16 C17 C25 119.75(15)
O1 C29 C30 106.1(5)
C31 C30 C29 111.5(4)
C32 C31 C30 116.1(5)
C31 C32 C33 110.6(4)
C30' C29' O1 121.7(15)
C29' C30' C31' 109.6(11)
C30' C31' C32' 112.4(11)
C33 C32' C31' 120.8(11)

loop_
_geom_bond_atom_site_label_1
_geom_bond_atom_site_label_2
_geom_bond_distance
N1 C13 1.137(3)
O1 C2 1.3687(17)
O1 C29 1.394(7)
O1 C29' 1.477(18)
C1 C2 1.3749(19)
C1 C10 1.431(2)
C1 C15 1.5007(18)
C4 C3 1.369(2)
C4 C5 1.404(2)
N4 C27 1.138(3)
C8 C9 1.363(2)
C8 C7 1.405(3)
C7 C6 1.358(2)
O2 C16 1.3658(18)
O2 C35 1.453(2)
C2 C3 1.4351(19)
N2 C14 1.139(2)
C14 C12 1.434(2)
C13 C12 1.424(3)
C12 C11 1.344(2)
C5 C6 1.415(2)
C5 C10 1.425(2)
C23 C22 1.364(2)
C23 C24 1.409(2)
C15 C16 1.377(2)
C15 C24 1.426(2)
C18 C17 1.368(2)
C18 C19 1.401(2)
C9 C10 1.412(2)
C20 C21 1.350(3)
C20 C19 1.413(2)
C19 C24 1.422(2)
C21 C22 1.402(3)
C26 C25 1.346(2)
C26 C27 1.437(3)
C26 C28 1.440(3)
C16 C17 1.4365(19)
C28 N3 1.139(3)
C25 C17 1.454(2)
C35 C34 1.500(3)
C3 C11 1.456(2)
C34 C33 1.489(3)
C33 C32' 1.503(19)
C33 C32 1.547(9)
C29 C30 1.575(9)
C30 C31 1.532(8)
C31 C32 1.521(9)
C29' C30' 1.37(2)
C30' C31' 1.527(13)
C31' C32' 1.559(19)
